data_7703049
loop_
_publ_author_name
'Chupina, Anastasia V.'
'Shayapov, Vladimir'
'Novikov, Alexander S.'
'Volchek, Victoria V.'
'Benassi, Enrico'
'Abramov, Pavel A.'
'Sokolov, Maxim N.'

_publ_section_title
;
 [{AgL}<sub>2</sub>Mo<sub>8</sub>O<sub>26</sub>]<sup>n-</sup> complexes: a
 combined experimental and theoretical study.
;
_journal_issue 5
_journal_name_full 'Dalton transactions (Cambridge, England : 2003)'
_journal_page_first 1522
_journal_page_last 1530
_journal_paper_doi 10.1039/c9dt04043a
_journal_volume 49
_journal_year 2020
_chemical_formula_sum 'C52 H70 Ag2 Mo6 N8 O25 P2'
_chemical_formula_weight 2060.48
_space_group_crystal_system triclinic
_space_group_IT_number 2
_space_group_name_Hall '-P 1'
_space_group_name_H-M_alt 'P -1'
_atom_sites_solution_hydrogens geom
_atom_sites_solution_primary direct
_atom_sites_solution_secondary difmap
_audit_creation_method SHELXL-2017/1
_audit_update_record
;
2019-10-15 deposited with the CCDC.	2019-12-26 downloaded from the CCDC.
;
_cell_angle_alpha 94.658(3)
_cell_angle_beta 90.989(3)
_cell_angle_gamma 95.871(3)
_cell_formula_units_Z 1
_cell_length_a 11.3665(4)
_cell_length_b 12.0432(4)
_cell_length_c 12.7074(4)
_cell_measurement_reflns_used 7726
_cell_measurement_temperature 130(2)
_cell_measurement_theta_max 29.4100
_cell_measurement_theta_min 3.6700
_cell_volume 1724.09(10)
_computing_cell_refinement 'CrysAlisPro 1.171.38.41 (Rigaku OD, 2015)'
_computing_data_collection 'CrysAlisPro 1.171.38.41 (Rigaku OD, 2015)'
_computing_data_reduction 'CrysAlisPro 1.171.38.41 (Rigaku OD, 2015)'
_computing_molecular_graphics 'ShelXle (H\"ubschle, 2011)'
_computing_publication_material 'CIFTAB-2014 (Sheldrick, 2014)'
_computing_structure_refinement 'SHELXL-2014 (Sheldrick, 2014)'
_computing_structure_solution 'SHELXS-2014 (Sheldrick, 2014)'
_diffrn_ambient_temperature 130(2)
_diffrn_detector 'CCD plate'
_diffrn_detector_area_resol_mean 10.6168
_diffrn_detector_type AtlasS2
_diffrn_measured_fraction_theta_full 0.995
_diffrn_measured_fraction_theta_max 0.828
_diffrn_measurement_device 'four-circle diffractometer'
_diffrn_measurement_device_type 'New Xcalibur, AtlasS2'
_diffrn_measurement_method '\w scans'
_diffrn_radiation_monochromator graphite
_diffrn_radiation_probe x-ray
_diffrn_radiation_source 'fine-focus sealed tube'
_diffrn_radiation_type MoK\a
_diffrn_radiation_wavelength 0.71073
_diffrn_reflns_av_R_equivalents 0.0184
_diffrn_reflns_av_unetI/netI 0.0346
_diffrn_reflns_Laue_measured_fraction_full 0.995
_diffrn_reflns_Laue_measured_fraction_max 0.828
_diffrn_reflns_limit_h_max 14
_diffrn_reflns_limit_h_min -14
_diffrn_reflns_limit_k_max 15
_diffrn_reflns_limit_k_min -13
_diffrn_reflns_limit_l_max 12
_diffrn_reflns_limit_l_min -15
_diffrn_reflns_number 13177
_diffrn_reflns_point_group_measured_fraction_full 0.995
_diffrn_reflns_point_group_measured_fraction_max 0.828
_diffrn_reflns_theta_full 25.500
_diffrn_reflns_theta_max 29.429
_diffrn_reflns_theta_min 3.515
_diffrn_source 'sealed X-ray tube'
_exptl_absorpt_coefficient_mu 1.737
_exptl_absorpt_correction_T_max 1.00000
_exptl_absorpt_correction_T_min 0.92163
_exptl_absorpt_correction_type multi-scan
_exptl_absorpt_process_details
;
CrysAlisPro 1.171.38.41 (Rigaku Oxford Diffraction, 2015)
Empirical absorption correction using spherical harmonics,
implemented in SCALE3 ABSPACK scaling algorithm.
;
_exptl_crystal_colour colorless
_exptl_crystal_density_diffrn 1.985
_exptl_crystal_description block
_exptl_crystal_F_000 1014
_exptl_crystal_size_max 0.220
_exptl_crystal_size_mid 0.200
_exptl_crystal_size_min 0.120
_refine_diff_density_max 0.822
_refine_diff_density_min -0.568
_refine_diff_density_rms 0.088
_refine_ls_extinction_method none
_refine_ls_goodness_of_fit_ref 1.055
_refine_ls_hydrogen_treatment constr
_refine_ls_matrix_type full
_refine_ls_number_parameters 431
_refine_ls_number_reflns 7909
_refine_ls_number_restraints 1
_refine_ls_restrained_S_all 1.055
_refine_ls_R_factor_all 0.0285
_refine_ls_R_factor_gt 0.0237
_refine_ls_shift/su_max 0.003
_refine_ls_shift/su_mean 0.000
_refine_ls_structure_factor_coef Fsqd
_refine_ls_weighting_details 'w=1/[\s^2^(Fo^2^)+(0.0215P)^2^+0.4633P] where P=(Fo^2^+2Fc^2^)/3'
_refine_ls_weighting_scheme calc
_refine_ls_wR_factor_gt 0.0541
_refine_ls_wR_factor_ref 0.0562
_reflns_Friedel_coverage 0.000
_reflns_number_gt 7078
_reflns_number_total 7909
_reflns_threshold_expression >2\s(I)
_cod_data_source_file c9dt04043a2.cif
_cod_data_source_block 12
_cod_depositor_comments 'Adding full bibliography for 7703041--7703051.cif.'
_cod_database_code 7703049
_shelx_shelxl_version_number 2017/1
_shelx_space_group_comment
;
The symmetry employed for this shelxl refinement is uniquely defined
by the following loop, which should always be used as a source of
symmetry information in preference to the above space-group names.
They are only intended as comments.
;
_shelx_estimated_absorpt_t_min 0.701
_shelx_estimated_absorpt_t_max 0.819

loop_
_space_group_symop_operation_xyz
'x, y, z'
'-x, -y, -z'

loop_
_atom_site_label
_atom_site_type_symbol
_atom_site_fract_x
_atom_site_fract_y
_atom_site_fract_z
_atom_site_U_iso_or_equiv
_atom_site_adp_type
_atom_site_occupancy
_atom_site_site_symmetry_order
_atom_site_calc_flag
_atom_site_refinement_flags_posn
_atom_site_refinement_flags_adp
_atom_site_refinement_flags_occupancy
C1 C 0.6748(2) 0.0125(2) 0.78495(16) 0.0144(5) Uani 1 1 d . . .
C2 C 0.7142(2) 0.0858(2) 0.87125(17) 0.0187(5) Uani 1 1 d . . .
H2 H 0.701205 0.162577 0.872767 0.022 Uiso 1 1 calc R U .
C3 C 0.7728(2) 0.0466(2) 0.95551(18) 0.0239(6) Uani 1 1 d . . .
H3 H 0.801122 0.096916 1.013992 0.029 Uiso 1 1 calc R U .
C4 C 0.7897(2) -0.0647(2) 0.95437(19) 0.0256(6) Uani 1 1 d . . .
H4 H 0.829119 -0.091074 1.012472 0.031 Uiso 1 1 calc R U .
C5 C 0.7496(2) -0.1391(2) 0.8690(2) 0.0271(6) Uani 1 1 d . . .
H5 H 0.761271 -0.216173 0.868692 0.033 Uiso 1 1 calc R U .
C6 C 0.6924(2) -0.1000(2) 0.78415(18) 0.0210(5) Uani 1 1 d . . .
H6 H 0.665210 -0.150378 0.725319 0.025 Uiso 1 1 calc R U .
C7 C 0.7159(2) 0.1424(2) 0.60438(17) 0.0147(5) Uani 1 1 d . . .
C8 C 0.8237(2) 0.1844(2) 0.65053(19) 0.0230(6) Uani 1 1 d . . .
H8 H 0.845773 0.163868 0.718161 0.028 Uiso 1 1 calc R U .
C9 C 0.8996(2) 0.2568(2) 0.59748(19) 0.0261(6) Uani 1 1 d . . .
H9 H 0.973991 0.286932 0.628221 0.031 Uiso 1 1 calc R U .
C10 C 0.8649(2) 0.2842(2) 0.49908(19) 0.0227(6) Uani 1 1 d . . .
H10 H 0.914113 0.335175 0.461601 0.027 Uiso 1 1 calc R U .
C11 C 0.7573(2) 0.2362(2) 0.45606(18) 0.0199(5) Uani 1 1 d . . .
H11 H 0.734942 0.253278 0.387285 0.024 Uiso 1 1 calc R U .
C12 C 0.5066(2) 0.1627(2) 0.72018(16) 0.0149(5) Uani 1 1 d . . .
C13 C 0.5464(2) 0.2760(2) 0.73634(18) 0.0200(5) Uani 1 1 d . . .
H13 H 0.625873 0.301257 0.721483 0.024 Uiso 1 1 calc R U .
C14 C 0.4707(2) 0.3519(2) 0.77397(19) 0.0240(6) Uani 1 1 d . . .
H14 H 0.498208 0.429306 0.784122 0.029 Uiso 1 1 calc R U .
C15 C 0.3551(2) 0.3160(2) 0.79698(19) 0.0235(6) Uani 1 1 d . . .
H15 H 0.303467 0.368402 0.823277 0.028 Uiso 1 1 calc R U .
C16 C 0.3152(2) 0.2036(2) 0.7815(2) 0.0253(6) Uani 1 1 d . . .
H16 H 0.236132 0.178455 0.797557 0.030 Uiso 1 1 calc R U .
C17 C 0.3907(2) 0.1270(2) 0.74236(18) 0.0206(5) Uani 1 1 d . . .
H17 H 0.362585 0.049871 0.730814 0.025 Uiso 1 1 calc R U .
C18 C 0.2143(3) 0.4216(3) 0.5655(2) 0.0390(8) Uani 1 1 d . . .
H18A H 0.193141 0.358421 0.607859 0.059 Uiso 1 1 calc R U .
H18B H 0.146242 0.433360 0.520857 0.059 Uiso 1 1 calc R U .
H18C H 0.236982 0.489341 0.612421 0.059 Uiso 1 1 calc R U .
C19 C 0.3530(4) 0.4802(3) 0.4279(3) 0.0622(12) Uani 1 1 d . . .
H19A H 0.427209 0.460995 0.396578 0.093 Uiso 1 1 calc R U .
H19B H 0.366047 0.554235 0.466907 0.093 Uiso 1 1 calc R U .
H19C H 0.292982 0.481528 0.371823 0.093 Uiso 1 1 calc R U .
C20 C 0.3584(2) 0.3012(2) 0.49936(19) 0.0225(6) Uani 1 1 d . . .
H20 H 0.325983 0.248869 0.545854 0.027 Uiso 1 1 calc R U .
C21 C 0.5855(2) 0.1562(2) 0.1588(2) 0.0241(6) Uani 1 1 d . . .
H21 H 0.581927 0.095291 0.106034 0.029 Uiso 1 1 calc R U .
C22 C 0.5517(3) 0.3479(2) 0.2065(2) 0.0285(6) Uani 1 1 d . . .
H22A H 0.580316 0.329064 0.275311 0.043 Uiso 1 1 calc R U .
H22B H 0.470978 0.369180 0.212748 0.043 Uiso 1 1 calc R U .
H22C H 0.603547 0.410615 0.182813 0.043 Uiso 1 1 calc R U .
C23 C 0.5121(3) 0.2667(3) 0.0235(2) 0.0412(8) Uani 1 1 d . . .
H23A H 0.509206 0.195301 -0.019805 0.062 Uiso 1 1 calc R U .
H23B H 0.567320 0.322580 -0.006992 0.062 Uiso 1 1 calc R U .
H23C H 0.433055 0.292441 0.025249 0.062 Uiso 1 1 calc R U .
C24 C 0.0696(3) 0.1696(3) 0.3548(2) 0.0404(8) Uani 1 1 d . . .
H24 H 0.100726 0.226914 0.312824 0.048 Uiso 1 1 calc R U .
C25 C -0.0744(3) 0.0101(3) 0.3719(3) 0.0517(10) Uani 1 1 d . . .
H25A H -0.042385 -0.060609 0.350639 0.078 Uiso 1 1 calc R U .
H25B H -0.159940 0.002026 0.357093 0.078 Uiso 1 1 calc R U .
H25C H -0.059095 0.029325 0.447613 0.078 Uiso 1 1 calc DR U .
C26 C -0.0627(3) 0.1011(3) 0.2068(2) 0.0418(8) Uani 1 1 d . . .
H26A H -0.018411 0.162400 0.173329 0.063 Uiso 1 1 calc R U .
H26B H -0.146670 0.113125 0.208140 0.063 Uiso 1 1 calc R U .
H26C H -0.053436 0.029834 0.166399 0.063 Uiso 1 1 calc R U .
N1 N 0.55188(19) 0.25169(19) 0.13045(15) 0.0231(5) Uani 1 1 d . . .
N2 N 0.68301(17) 0.16670(17) 0.50707(14) 0.0153(4) Uani 1 1 d . . .
N3 N -0.0181(2) 0.0983(2) 0.31299(17) 0.0309(6) Uani 1 1 d . . .
N4 N 0.3127(2) 0.39748(19) 0.49939(17) 0.0269(5) Uani 1 1 d . . .
O1 O 1.07158(15) 0.41890(14) 0.81451(12) 0.0183(4) Uani 1 1 d . . .
O2 O 1.15595(18) 0.63191(16) 0.75297(13) 0.0294(4) Uani 1 1 d . . .
O3 O 1.22161(15) 0.54741(15) 0.94514(13) 0.0206(4) Uani 1 1 d . . .
O4 O 0.92494(15) 0.57721(15) 0.82456(12) 0.0211(4) Uani 1 1 d . . .
O5 O 1.000000 0.500000 1.000000 0.0122(5) Uani 1 2 d S . P
O6 O 1.07547(15) 0.70475(14) 0.95460(12) 0.0193(4) Uani 1 1 d . . .
O7 O 0.99209(16) 0.80715(15) 1.14390(13) 0.0218(4) Uani 1 1 d . . .
O8 O 0.85032(15) 0.65593(14) 1.00706(12) 0.0188(4) Uani 1 1 d . . .
O9 O 0.85206(15) 0.36748(15) 0.86915(12) 0.0202(4) Uani 1 1 d . . .
O10 O 0.68420(16) 0.52270(17) 0.86574(14) 0.0309(5) Uani 1 1 d . . .
O11 O 0.44003(18) 0.27408(16) 0.44345(14) 0.0295(4) Uani 1 1 d . . .
O12 O 0.62078(16) 0.13967(15) 0.24694(13) 0.0249(4) Uani 1 1 d . . .
O13 O 0.1145(2) 0.1683(2) 0.44335(18) 0.0602(7) Uani 1 1 d . . .
Mo1 Mo 1.09099(2) 0.57585(2) 0.85701(2) 0.01957(6) Uani 1 1 d . . .
Mo2 Mo 0.99247(2) 0.67863(2) 1.08117(2) 0.01510(5) Uani 1 1 d . . .
Mo3 Mo 0.81697(2) 0.50804(2) 0.92027(2) 0.01841(6) Uani 1 1 d . . .
Ag1 Ag 0.51078(2) 0.09444(2) 0.42835(2) 0.01622(5) Uani 1 1 d . . .
P1 P 0.60090(5) 0.05718(5) 0.66994(4) 0.01287(12) Uani 1 1 d . . .

loop_
_atom_site_aniso_label
_atom_site_aniso_U_11
_atom_site_aniso_U_22
_atom_site_aniso_U_33
_atom_site_aniso_U_23
_atom_site_aniso_U_13
_atom_site_aniso_U_12
C1 0.0126(12) 0.0184(13) 0.0131(11) 0.0047(9) 0.0013(8) 0.0025(10)
C2 0.0221(13) 0.0163(13) 0.0174(12) 0.0023(9) -0.0016(9) 0.0004(11)
C3 0.0263(15) 0.0297(16) 0.0147(12) 0.0031(10) -0.0047(10) -0.0013(12)
C4 0.0232(14) 0.0336(17) 0.0218(13) 0.0109(11) -0.0044(10) 0.0051(13)
C5 0.0309(16) 0.0224(15) 0.0303(15) 0.0080(11) -0.0027(11) 0.0101(13)
C6 0.0224(14) 0.0204(14) 0.0205(13) 0.0013(10) -0.0012(9) 0.0052(11)
C7 0.0134(12) 0.0155(13) 0.0154(11) 0.0009(9) 0.0014(8) 0.0033(10)
C8 0.0185(13) 0.0323(16) 0.0178(13) 0.0054(10) -0.0023(9) -0.0013(12)
C9 0.0153(13) 0.0366(17) 0.0247(14) 0.0042(11) -0.0031(10) -0.0065(12)
C10 0.0210(14) 0.0230(15) 0.0239(13) 0.0053(10) 0.0043(10) -0.0023(11)
C11 0.0230(14) 0.0195(14) 0.0180(12) 0.0053(9) 0.0016(9) 0.0031(11)
C12 0.0178(12) 0.0169(13) 0.0106(11) 0.0022(8) -0.0020(8) 0.0039(10)
C13 0.0172(13) 0.0182(14) 0.0243(13) 0.0010(10) 0.0001(9) 0.0011(11)
C14 0.0274(15) 0.0137(14) 0.0303(14) -0.0022(10) -0.0029(11) 0.0026(12)
C15 0.0222(14) 0.0250(15) 0.0245(13) -0.0003(10) 0.0015(10) 0.0109(12)
C16 0.0182(14) 0.0264(16) 0.0323(15) 0.0044(11) 0.0073(10) 0.0044(12)
C17 0.0194(13) 0.0159(14) 0.0269(13) 0.0038(10) 0.0030(10) 0.0012(11)
C18 0.0336(18) 0.039(2) 0.0468(18) 0.0024(14) 0.0118(13) 0.0150(16)
C19 0.096(3) 0.034(2) 0.066(2) 0.0223(17) 0.044(2) 0.032(2)
C20 0.0248(14) 0.0188(14) 0.0232(13) 0.0007(10) -0.0016(10) 0.0004(12)
C21 0.0266(15) 0.0210(15) 0.0242(14) -0.0002(10) 0.0085(10) 0.0013(12)
C22 0.0287(16) 0.0235(16) 0.0352(15) 0.0050(11) 0.0019(11) 0.0096(13)
C23 0.044(2) 0.056(2) 0.0263(16) 0.0145(14) -0.0009(13) 0.0058(17)
C24 0.0376(19) 0.043(2) 0.0397(18) -0.0039(14) 0.0112(14) 0.0030(16)
C25 0.063(2) 0.049(2) 0.0411(19) 0.0156(16) -0.0162(16) -0.0129(19)
C26 0.052(2) 0.050(2) 0.0270(16) 0.0062(13) -0.0052(13) 0.0219(18)
N1 0.0248(12) 0.0280(13) 0.0181(11) 0.0074(9) 0.0009(8) 0.0061(10)
N2 0.0158(11) 0.0159(11) 0.0142(10) 0.0017(7) 0.0000(7) 0.0014(9)
N3 0.0370(15) 0.0318(15) 0.0241(12) 0.0036(10) -0.0049(10) 0.0050(12)
N4 0.0331(14) 0.0222(13) 0.0272(12) 0.0009(9) 0.0085(9) 0.0106(11)
O1 0.0192(9) 0.0196(10) 0.0158(8) -0.0022(6) 0.0034(6) 0.0025(8)
O2 0.0391(12) 0.0262(11) 0.0242(10) 0.0081(7) 0.0135(8) 0.0025(9)
O3 0.0136(9) 0.0203(10) 0.0277(9) 0.0019(7) 0.0043(7) 0.0001(8)
O4 0.0260(10) 0.0222(10) 0.0166(8) 0.0055(7) -0.0027(7) 0.0070(8)
O5 0.0124(12) 0.0125(12) 0.0119(11) 0.0014(8) -0.0006(8) 0.0023(10)
O6 0.0229(10) 0.0136(9) 0.0217(9) 0.0047(6) 0.0047(7) 0.0006(8)
O7 0.0227(10) 0.0168(10) 0.0258(9) -0.0022(7) -0.0019(7) 0.0048(8)
O8 0.0179(9) 0.0186(10) 0.0210(9) 0.0001(7) -0.0023(6) 0.0085(8)
O9 0.0187(9) 0.0182(10) 0.0229(9) -0.0032(7) -0.0046(7) 0.0031(8)
O10 0.0207(10) 0.0306(12) 0.0408(11) -0.0043(8) -0.0127(8) 0.0082(9)
O11 0.0373(12) 0.0211(11) 0.0321(10) 0.0021(8) 0.0109(8) 0.0114(9)
O12 0.0314(11) 0.0213(10) 0.0234(10) 0.0076(7) 0.0025(7) 0.0050(9)
O13 0.0420(15) 0.087(2) 0.0443(15) -0.0161(13) -0.0066(11) -0.0099(14)
Mo1 0.02476(13) 0.01786(12) 0.01694(11) 0.00518(8) 0.00716(8) 0.00224(10)
Mo2 0.01566(11) 0.01229(11) 0.01728(11) -0.00064(7) -0.00102(7) 0.00288(9)
Mo3 0.01373(11) 0.01738(12) 0.02400(12) -0.00109(8) -0.00656(8) 0.00442(9)
Ag1 0.01871(10) 0.01436(10) 0.01509(9) 0.00079(6) -0.00336(6) 0.00035(8)
P1 0.0130(3) 0.0137(3) 0.0121(3) 0.0014(2) -0.0009(2) 0.0022(2)

loop_
_atom_type_symbol
_atom_type_description
_atom_type_scat_dispersion_real
_atom_type_scat_dispersion_imag
_atom_type_scat_source
C C 0.0033 0.0016 'International Tables Vol C Tables 4.2.6.8 and 6.1.1.4'
H H 0.0000 0.0000 'International Tables Vol C Tables 4.2.6.8 and 6.1.1.4'
N N 0.0061 0.0033 'International Tables Vol C Tables 4.2.6.8 and 6.1.1.4'
O O 0.0106 0.0060 'International Tables Vol C Tables 4.2.6.8 and 6.1.1.4'
Mo Mo -1.6832 0.6857 'International Tables Vol C Tables 4.2.6.8 and 6.1.1.4'
Ag Ag -0.8971 1.1015 'International Tables Vol C Tables 4.2.6.8 and 6.1.1.4'
P P 0.1023 0.0942 'International Tables Vol C Tables 4.2.6.8 and 6.1.1.4'

loop_
_geom_angle_atom_site_label_1
_geom_angle_atom_site_label_2
_geom_angle_atom_site_label_3
_geom_angle
_geom_angle_site_symmetry_1
_geom_angle_site_symmetry_3
C2 C1 C6 119.7(2) . .
C2 C1 P1 122.84(18) . .
C6 C1 P1 117.45(17) . .
C1 C2 C3 119.9(2) . .
C1 C2 H2 120.1 . .
C3 C2 H2 120.1 . .
C4 C3 C2 120.2(2) . .
C4 C3 H3 119.9 . .
C2 C3 H3 119.9 . .
C3 C4 C5 120.6(2) . .
C3 C4 H4 119.7 . .
C5 C4 H4 119.7 . .
C4 C5 C6 119.4(2) . .
C4 C5 H5 120.3 . .
C6 C5 H5 120.3 . .
C1 C6 C5 120.3(2) . .
C1 C6 H6 119.9 . .
C5 C6 H6 119.9 . .
N2 C7 C8 122.0(2) . .
N2 C7 P1 113.54(17) . .
C8 C7 P1 124.34(18) . .
C7 C8 C9 119.5(2) . .
C7 C8 H8 120.3 . .
C9 C8 H8 120.3 . .
C10 C9 C8 118.7(2) . .
C10 C9 H9 120.7 . .
C8 C9 H9 120.7 . .
C9 C10 C11 118.8(2) . .
C9 C10 H10 120.6 . .
C11 C10 H10 120.6 . .
N2 C11 C10 122.9(2) . .
N2 C11 H11 118.5 . .
C10 C11 H11 118.5 . .
C17 C12 C13 119.3(2) . .
C17 C12 P1 117.87(19) . .
C13 C12 P1 122.83(19) . .
C14 C13 C12 120.2(2) . .
C14 C13 H13 119.9 . .
C12 C13 H13 119.9 . .
C13 C14 C15 120.5(3) . .
C13 C14 H14 119.8 . .
C15 C14 H14 119.8 . .
C16 C15 C14 119.6(2) . .
C16 C15 H15 120.2 . .
C14 C15 H15 120.2 . .
C15 C16 C17 120.1(3) . .
C15 C16 H16 119.9 . .
C17 C16 H16 119.9 . .
C12 C17 C16 120.3(2) . .
C12 C17 H17 119.8 . .
C16 C17 H17 119.8 . .
N4 C18 H18A 109.5 . .
N4 C18 H18B 109.5 . .
H18A C18 H18B 109.5 . .
N4 C18 H18C 109.5 . .
H18A C18 H18C 109.5 . .
H18B C18 H18C 109.5 . .
N4 C19 H19A 109.5 . .
N4 C19 H19B 109.5 . .
H19A C19 H19B 109.5 . .
N4 C19 H19C 109.5 . .
H19A C19 H19C 109.5 . .
H19B C19 H19C 109.5 . .
O11 C20 N4 124.8(2) . .
O11 C20 H20 117.6 . .
N4 C20 H20 117.6 . .
O12 C21 N1 125.6(2) . .
O12 C21 H21 117.2 . .
N1 C21 H21 117.2 . .
N1 C22 H22A 109.5 . .
N1 C22 H22B 109.5 . .
H22A C22 H22B 109.5 . .
N1 C22 H22C 109.5 . .
H22A C22 H22C 109.5 . .
H22B C22 H22C 109.5 . .
N1 C23 H23A 109.5 . .
N1 C23 H23B 109.5 . .
H23A C23 H23B 109.5 . .
N1 C23 H23C 109.5 . .
H23A C23 H23C 109.5 . .
H23B C23 H23C 109.5 . .
O13 C24 N3 125.7(3) . .
O13 C24 H24 117.2 . .
N3 C24 H24 117.2 . .
N3 C25 H25A 109.5 . .
N3 C25 H25B 109.5 . .
H25A C25 H25B 109.5 . .
N3 C25 H25C 109.5 . .
H25A C25 H25C 109.5 . .
H25B C25 H25C 109.5 . .
N3 C26 H26A 109.5 . .
N3 C26 H26B 109.5 . .
H26A C26 H26B 109.5 . .
N3 C26 H26C 109.5 . .
H26A C26 H26C 109.5 . .
H26B C26 H26C 109.5 . .
C21 N1 C22 120.8(2) . .
C21 N1 C23 123.1(2) . .
C22 N1 C23 116.1(2) . .
C11 N2 C7 118.1(2) . .
C11 N2 Ag1 119.38(15) . .
C7 N2 Ag1 122.54(16) . .
C24 N3 C26 122.9(3) . .
C24 N3 C25 121.5(3) . .
C26 N3 C25 115.6(3) . .
C20 N4 C19 121.4(2) . .
C20 N4 C18 121.4(2) . .
C19 N4 C18 117.1(2) . .
Mo1 O1 Mo2 116.31(7) . 2_767
Mo1 O3 Mo3 116.52(8) . 2_767
Mo3 O4 Mo1 116.38(8) . .
Mo1 O5 Mo1 180.0 2_767 .
Mo1 O5 Mo3 89.954(8) 2_767 2_767
Mo1 O5 Mo3 90.045(9) . 2_767
Mo1 O5 Mo3 90.046(8) 2_767 .
Mo1 O5 Mo3 89.954(9) . .
Mo3 O5 Mo3 180.0 2_767 .
Mo1 O5 Mo2 90.029(8) 2_767 .
Mo1 O5 Mo2 89.972(8) . .
Mo3 O5 Mo2 90.045(8) 2_767 .
Mo3 O5 Mo2 89.954(8) . .
Mo1 O5 Mo2 89.971(8) 2_767 2_767
Mo1 O5 Mo2 90.028(8) . 2_767
Mo3 O5 Mo2 89.955(8) 2_767 2_767
Mo3 O5 Mo2 90.046(8) . 2_767
Mo2 O5 Mo2 179.999(12) . 2_767
Mo2 O6 Mo1 116.92(9) . .
Mo2 O8 Mo3 116.16(8) . .
Mo3 O9 Mo2 116.11(8) . 2_767
C20 O11 Ag1 125.55(18) . .
O2 Mo1 O1 103.28(8) . .
O2 Mo1 O3 103.82(9) . .
O1 Mo1 O3 87.36(7) . .
O2 Mo1 O4 102.88(8) . .
O1 Mo1 O4 87.48(7) . .
O3 Mo1 O4 153.28(7) . .
O2 Mo1 O6 103.32(8) . .
O1 Mo1 O6 153.40(7) . .
O3 Mo1 O6 86.62(7) . .
O4 Mo1 O6 86.36(7) . .
O2 Mo1 O5 179.37(7) . .
O1 Mo1 O5 77.08(5) . .
O3 Mo1 O5 76.69(5) . .
O4 Mo1 O5 76.61(5) . .
O6 Mo1 O5 76.32(5) . .
O7 Mo2 O8 104.07(8) . .
O7 Mo2 O6 104.03(8) . .
O8 Mo2 O6 90.95(7) . .
O7 Mo2 O1 102.78(8) . 2_767
O8 Mo2 O1 90.01(7) . 2_767
O6 Mo2 O1 152.07(7) . 2_767
O7 Mo2 O9 102.13(8) . 2_767
O8 Mo2 O9 153.78(7) . 2_767
O6 Mo2 O9 83.67(7) . 2_767
O1 Mo2 O9 83.23(7) 2_767 2_767
O7 Mo2 O5 177.35(6) . .
O8 Mo2 O5 78.47(5) . .
O6 Mo2 O5 76.53(5) . .
O1 Mo2 O5 76.33(5) 2_767 .
O9 Mo2 O5 75.32(5) 2_767 .
O10 Mo3 O9 105.25(8) . .
O10 Mo3 O4 102.68(9) . .
O9 Mo3 O4 90.86(8) . .
O10 Mo3 O3 103.55(9) . 2_767
O9 Mo3 O3 90.34(7) . 2_767
O4 Mo3 O3 152.43(7) . 2_767
O10 Mo3 O8 100.82(8) . .
O9 Mo3 O8 153.93(7) . .
O4 Mo3 O8 83.51(7) . .
O3 Mo3 O8 83.40(7) 2_767 .
O10 Mo3 O5 176.21(7) . .
O9 Mo3 O5 78.53(5) . .
O4 Mo3 O5 76.73(5) . .
O3 Mo3 O5 76.54(5) 2_767 .
O8 Mo3 O5 75.41(5) . .
N2 Ag1 P1 148.81(5) . 2_656
N2 Ag1 O11 90.46(7) . .
P1 Ag1 O11 119.86(5) 2_656 .
N2 Ag1 Ag1 91.37(5) . 2_656
P1 Ag1 Ag1 74.401(16) 2_656 2_656
O11 Ag1 Ag1 131.56(4) . 2_656
C1 P1 C12 106.13(10) . .
C1 P1 C7 105.08(11) . .
C12 P1 C7 101.74(11) . .
C1 P1 Ag1 111.96(8) . 2_656
C12 P1 Ag1 111.39(8) . 2_656
C7 P1 Ag1 119.33(8) . 2_656

loop_
_geom_bond_atom_site_label_1
_geom_bond_atom_site_label_2
_geom_bond_distance
_geom_bond_site_symmetry_2
C1 C2 1.388(3) .
C1 C6 1.389(3) .
C1 P1 1.819(2) .
C2 C3 1.391(3) .
C2 H2 0.9500 .
C3 C4 1.372(4) .
C3 H3 0.9500 .
C4 C5 1.389(4) .
C4 H4 0.9500 .
C5 C6 1.389(3) .
C5 H5 0.9500 .
C6 H6 0.9500 .
C7 N2 1.349(3) .
C7 C8 1.379(3) .
C7 P1 1.833(2) .
C8 C9 1.386(4) .
C8 H8 0.9500 .
C9 C10 1.380(3) .
C9 H9 0.9500 .
C10 C11 1.382(4) .
C10 H10 0.9500 .
C11 N2 1.340(3) .
C11 H11 0.9500 .
C12 C17 1.384(3) .
C12 C13 1.391(3) .
C12 P1 1.828(2) .
C13 C14 1.382(3) .
C13 H13 0.9500 .
C14 C15 1.385(4) .
C14 H14 0.9500 .
C15 C16 1.380(4) .
C15 H15 0.9500 .
C16 C17 1.391(3) .
C16 H16 0.9500 .
C17 H17 0.9500 .
C18 N4 1.449(3) .
C18 H18A 0.9800 .
C18 H18B 0.9800 .
C18 H18C 0.9800 .
C19 N4 1.448(4) .
C19 H19A 0.9800 .
C19 H19B 0.9800 .
C19 H19C 0.9800 .
C20 O11 1.233(3) .
C20 N4 1.318(3) .
C20 H20 0.9500 .
C21 O12 1.222(3) .
C21 N1 1.323(3) .
C21 H21 0.9500 .
C22 N1 1.447(3) .
C22 H22A 0.9800 .
C22 H22B 0.9800 .
C22 H22C 0.9800 .
C23 N1 1.456(3) .
C23 H23A 0.9800 .
C23 H23B 0.9800 .
C23 H23C 0.9800 .
C24 O13 1.229(4) .
C24 N3 1.322(4) .
C24 H24 0.9500 .
C25 N3 1.451(4) .
C25 H25A 0.9800 .
C25 H25B 0.9800 .
C25 H25C 0.9800 .
C26 N3 1.438(3) .
C26 H26A 0.9800 .
C26 H26B 0.9800 .
C26 H26C 0.9800 .
N2 Ag1 2.243(2) .
O1 Mo1 1.9126(17) .
O1 Mo2 1.9438(16) 2_767
O2 Mo1 1.6809(17) .
O3 Mo1 1.9195(17) .
O3 Mo3 1.9274(16) 2_767
O4 Mo3 1.9199(17) .
O4 Mo1 1.9270(17) .
O5 Mo1 2.3123(2) 2_767
O5 Mo1 2.3124(2) .
O5 Mo3 2.3126(2) 2_767
O5 Mo3 2.3126(2) .
O5 Mo2 2.3193(2) .
O5 Mo2 2.3193(2) 2_767
O6 Mo2 1.9105(16) .
O6 Mo1 1.9313(16) .
O7 Mo2 1.6830(17) .
O8 Mo2 1.8405(16) .
O8 Mo3 2.0151(17) .
O9 Mo3 1.8479(17) .
O9 Mo2 2.0122(16) 2_767
O10 Mo3 1.6814(17) .
O11 Ag1 2.3786(18) .
Ag1 P1 2.3678(6) 2_656
Ag1 Ag1 3.0207(4) 2_656
